data_1008844
loop_
_publ_author_name
'Andriamihaja, A'
'Ibanez, A'
'Jumas, J C'
'Olivier-Fourcade, J'
'Philippot, E'

_publ_section_title
;
Evolution structurale de la solution solide Sb2 Te(3-x) Se(x) (O < X <
2) dans le systeme Sb2 Te3 - Sb2 Se3
;
_journal_coden_ASTM RVCMA8
_journal_name_full 'Revue de Chimie Minerale'
_journal_page_first 357
_journal_page_last 368
_journal_volume 22
_journal_year 1985
_chemical_formula_structural 'Sb2 Te Se2'
_chemical_formula_sum 'Sb2 Se2 Te'
_chemical_name_systematic 'Diantimony telluride diselenide'
_space_group_IT_number 160
_symmetry_cell_setting trigonal
_symmetry_space_group_name_Hall 'R 3 -2"'
_symmetry_space_group_name_H-M 'R 3 m :H'
_cell_angle_alpha 90
_cell_angle_beta 90
_cell_angle_gamma 120
_cell_formula_units_Z 3
_cell_length_a 4.112(1)
_cell_length_b 4.112(1)
_cell_length_c 29.495(6)
_cell_volume 431.9
_exptl_crystal_density_meas 6.1
_refine_ls_R_factor_all 0.0502
_cod_original_sg_symbol_H-M 'R 3 m H'
_cod_database_code 1008844

loop_
_symmetry_equiv_pos_as_xyz
x,y,z
-y,x-y,z
y-x,-x,z
-y,-x,z
x,x-y,z
y-x,y,z
1/3+x,2/3+y,2/3+z
2/3+x,1/3+y,1/3+z
1/3-y,2/3+x-y,2/3+z
2/3-y,1/3+x-y,1/3+z
1/3-x+y,2/3-x,2/3+z
2/3-x+y,1/3-x,1/3+z
1/3-y,2/3-x,2/3+z
2/3-y,1/3-x,1/3+z
1/3+x,2/3+x-y,2/3+z
2/3+x,1/3+x-y,1/3+z
1/3-x+y,2/3+y,2/3+z
2/3-x+y,1/3+y,1/3+z

loop_
_atom_site_aniso_label
_atom_site_aniso_U_11
_atom_site_aniso_U_12
_atom_site_aniso_U_13
_atom_site_aniso_U_22
_atom_site_aniso_U_23
_atom_site_aniso_U_33
Sb1 0.010(2) 0.005(1) 0. 0.010(2) 0. 0.024(4)
Sb2 0.009(2) 0.005(1) 0. 0.009(2) 0. 0.024(4)
Te1 0.008(2) 0.004(1) 0. 0.008(2) 0. 0.029(5)
Se1 0.004(2) 0.002(1) 0. 0.004(2) 0. 0.017(5)
Se2 0.007(1) 0.003(1) 0. 0.007(1) 0. 0.017(2)

loop_
_atom_site_label
_atom_site_type_symbol
_atom_site_symmetry_multiplicity
_atom_site_Wyckoff_symbol
_atom_site_fract_x
_atom_site_fract_y
_atom_site_fract_z
_atom_site_occupancy
_atom_site_attached_hydrogens
_atom_site_calc_flag
Sb1 Sb3+ 3 a 0. 0. 0.39 1. 0 d
Sb2 Sb3+ 3 a 0. 0. 0.5988(2) 1. 0 d
Te1 Te2- 3 a 0. 0. 0.2080(3) 1. 0 d
Se1 Se2- 3 a 0. 0. 0.7790(5) 1. 0 d
Se2 Se2- 3 a 0. 0. -0.0049(6) 1. 0 d

loop_
_atom_type_symbol
_atom_type_oxidation_number
Sb3+ 3.000
Te2- -2.000
Se2- -2.000
